data_4032895
loop_
_publ_author_name
'Shao, Pan-Lin'
'Li, Zi-Rui'
'Wang, Zhi-Peng'
'Zhou, Ming-Hui'
'Wu, Qi'
'Hu, Ping'
'He, Yun'

_publ_section_title
;
 [3 + 2] Cycloaddition of Azaoxyallyl Cations with Cyclic Ketones: Access
 to Spiro-4-oxazolidinones.
;
_journal_issue 19
_journal_name_full 'The Journal of organic chemistry'
_journal_page_first 10680
_journal_page_last 10686
_journal_paper_doi 10.1021/acs.joc.7b01728
_journal_volume 82
_journal_year 2017
_chemical_absolute_configuration unk
_chemical_formula_moiety 'C21 H23 N O4'
_chemical_formula_sum 'C21 H23 N O4'
_chemical_formula_weight 353.40
_space_group_crystal_system orthorhombic
_space_group_IT_number 19
_space_group_name_Hall 'P 2ac 2ab'
_space_group_name_H-M_alt 'P 21 21 21'
_symmetry_space_group_name_Hall 'P 2ac 2ab'
_symmetry_space_group_name_H-M 'P 21 21 21'
_atom_sites_solution_hydrogens geom
_atom_sites_solution_primary direct
_audit_creation_date 2017-08-25
_audit_creation_method
;
Olex2 1.2-alpha
(compiled 2017.06.06 svn.r3414 for OlexSys, GUI svn.r5353)
;
_cell_angle_alpha 90
_cell_angle_beta 90
_cell_angle_gamma 90
_cell_formula_units_Z 4
_cell_length_a 5.5974(4)
_cell_length_b 19.0054(10)
_cell_length_c 17.2544(10)
_cell_measurement_reflns_used 2219
_cell_measurement_temperature 295(2)
_cell_measurement_theta_max 27.5290
_cell_measurement_theta_min 3.8180
_cell_volume 1835.54(19)
_computing_molecular_graphics 'Olex2 (Dolomanov et al., 2009)'
_computing_publication_material 'Olex2 (Dolomanov et al., 2009)'
_computing_structure_refinement 'ShelXL (Sheldrick, 2015)'
_computing_structure_solution 'SIR2004 (Burla et al., 2007)'
_diffrn_ambient_temperature 295(2)
_diffrn_detector_area_resol_mean 16.0892
_diffrn_measured_fraction_theta_full 0.997
_diffrn_measured_fraction_theta_max 0.997
_diffrn_measurement_device_type 'SuperNova, Single source at offset, Eos'
_diffrn_measurement_method '\w scans'
_diffrn_radiation_type MoK\a
_diffrn_radiation_wavelength 0.71073
_diffrn_reflns_av_R_equivalents 0.0323
_diffrn_reflns_av_unetI/netI 0.0602
_diffrn_reflns_Laue_measured_fraction_full 0.997
_diffrn_reflns_Laue_measured_fraction_max 0.997
_diffrn_reflns_limit_h_max 6
_diffrn_reflns_limit_h_min -3
_diffrn_reflns_limit_k_max 23
_diffrn_reflns_limit_k_min -23
_diffrn_reflns_limit_l_max 21
_diffrn_reflns_limit_l_min -20
_diffrn_reflns_number 6977
_diffrn_reflns_point_group_measured_fraction_full 0.998
_diffrn_reflns_point_group_measured_fraction_max 0.998
_diffrn_reflns_theta_full 26.000
_diffrn_reflns_theta_max 26.367
_diffrn_reflns_theta_min 3.426
_diffrn_source 'micro-focus sealed X-ray tube'
_exptl_absorpt_coefficient_mu 0.088
_exptl_absorpt_correction_T_max 1.00000
_exptl_absorpt_correction_T_min 0.23720
_exptl_absorpt_correction_type multi-scan
_exptl_absorpt_process_details
;
CrysAlisPro 1.171.38.41k (Rigaku Oxford Diffraction, 2015)
Empirical absorption correction using spherical harmonics,
 implemented in SCALE3 ABSPACK scaling algorithm.
;
_exptl_crystal_colour Colorless
_exptl_crystal_density_diffrn 1.279
_exptl_crystal_description Block
_exptl_crystal_F_000 752
_exptl_crystal_size_max 0.53
_exptl_crystal_size_mid 0.38
_exptl_crystal_size_min 0.19
_refine_diff_density_max 0.233
_refine_diff_density_min -0.308
_refine_diff_density_rms 0.082
_refine_ls_abs_structure_details
;
 Flack x determined using 863 quotients [(I+)-(I-)]/[(I+)+(I-)]
 (Parsons, Flack and Wagner, Acta Cryst. B69 (2013) 249-259).
;
_refine_ls_abs_structure_Flack -2.2(8)
_refine_ls_extinction_method none
_refine_ls_goodness_of_fit_ref 1.037
_refine_ls_hydrogen_treatment constr
_refine_ls_matrix_type full
_refine_ls_number_parameters 237
_refine_ls_number_reflns 3733
_refine_ls_number_restraints 0
_refine_ls_restrained_S_all 1.037
_refine_ls_R_factor_all 0.0703
_refine_ls_R_factor_gt 0.0514
_refine_ls_shift/su_max 0.000
_refine_ls_shift/su_mean 0.000
_refine_ls_structure_factor_coef Fsqd
_refine_ls_weighting_details 'w=1/[\s^2^(Fo^2^)+(0.0561P)^2^] where P=(Fo^2^+2Fc^2^)/3'
_refine_ls_weighting_scheme calc
_refine_ls_wR_factor_gt 0.1076
_refine_ls_wR_factor_ref 0.1192
_reflns_Friedel_coverage 0.716
_reflns_Friedel_fraction_full 0.999
_reflns_Friedel_fraction_max 0.999
_reflns_number_gt 2861
_reflns_number_total 3733
_reflns_threshold_expression 'I > 2\s(I)'
_cod_data_source_file jo7b01728_si_002.cif
_cod_data_source_block 20170824-heyun-lzr-compound_3m
_cod_depositor_comments 'Adding full bibliography for 4032895--4032898.cif.'
_cod_original_cell_volume 1835.5(2)
_cod_database_code 4032895
_shelx_shelxl_version_number 2014/7
_shelx_space_group_comment
;
The symmetry employed for this shelxl refinement is uniquely defined
by the following loop, which should always be used as a source of
symmetry information in preference to the above space-group names.
They are only intended as comments.
;
_oxdiff_exptl_absorpt_empirical_full_min 0.243
_oxdiff_exptl_absorpt_empirical_full_max 2.437
_oxdiff_exptl_absorpt_empirical_details
;
Empirical correction (ABSPACK) includes:
- Absorption correction using spherical harmonics
- Frame scaling
;
_olex2_refinement_description
;
1. Fixed Uiso
 At 1.2 times of:
  All C(H) groups, All C(H,H) groups
 At 1.5 times of:
  All C(H,H,H) groups
2.a Secondary CH2 refined with riding coordinates:
 C9(H9A,H9B), C7(H7A,H7B), C8(H8A,H8B), C15(H15A,H15B)
2.b Aromatic/amide H refined with riding coordinates:
 C4(H4), C1(H1), C2(H2), C3(H3), C21(H21), C17(H17), C19(H19), C20(H20),
 C18(H18)
2.c Idealised Me refined as rotating group:
 C13(H13A,H13B,H13C), C12(H12A,H12B,H12C)
;
_olex2_submission_special_instructions 'No special instructions were received'

loop_
_space_group_symop_operation_xyz
'x, y, z'
'-x+1/2, -y, z+1/2'
'-x, y+1/2, -z+1/2'
'x+1/2, -y+1/2, -z'

loop_
_atom_site_label
_atom_site_type_symbol
_atom_site_fract_x
_atom_site_fract_y
_atom_site_fract_z
_atom_site_U_iso_or_equiv
_atom_site_adp_type
_atom_site_occupancy
_atom_site_site_symmetry_order
_atom_site_calc_flag
_atom_site_refinement_flags_posn
O2 O 0.1969(4) 0.48668(9) 0.45966(10) 0.0349(5) Uani 1 1 d .
O1 O 0.1563(4) 0.49933(10) 0.63321(12) 0.0417(6) Uani 1 1 d .
O3 O 0.0304(4) 0.38098(9) 0.42416(11) 0.0371(5) Uani 1 1 d .
O4 O 0.4780(4) 0.57286(10) 0.38531(11) 0.0402(6) Uani 1 1 d .
N1 N 0.4133(5) 0.50897(12) 0.34684(13) 0.0390(7) Uani 1 1 d .
C10 C 0.0496(6) 0.42813(13) 0.48754(16) 0.0312(7) Uani 1 1 d .
C5 C 0.1755(6) 0.39345(13) 0.55525(14) 0.0303(7) Uani 1 1 d .
C14 C 0.2752(6) 0.47161(14) 0.38798(15) 0.0324(7) Uani 1 1 d .
C6 C 0.2241(6) 0.42973(14) 0.62359(15) 0.0330(7) Uani 1 1 d .
C11 C 0.1817(6) 0.40137(14) 0.36061(15) 0.0330(7) Uani 1 1 d .
C4 C 0.2446(7) 0.32287(14) 0.55174(16) 0.0415(8) Uani 1 1 d .
H4 H 0.2097 0.2967 0.5077 0.050 Uiso 1 1 calc R
C9 C -0.1981(6) 0.45602(15) 0.50579(17) 0.0401(8) Uani 1 1 d .
H9A H -0.2896 0.4185 0.5297 0.048 Uiso 1 1 calc R
H9B H -0.2763 0.4678 0.4573 0.048 Uiso 1 1 calc R
C1 C 0.3458(7) 0.39863(17) 0.68386(17) 0.0463(9) Uani 1 1 d .
H1 H 0.3798 0.4243 0.7284 0.056 Uiso 1 1 calc R
C7 C -0.0983(6) 0.50964(17) 0.63718(18) 0.0450(8) Uani 1 1 d .
H7A H -0.1319 0.5503 0.6694 0.054 Uiso 1 1 calc R
H7B H -0.1710 0.4689 0.6615 0.054 Uiso 1 1 calc R
C16 C 0.7104(7) 0.67666(15) 0.36690(17) 0.0403(8) Uani 1 1 d .
C8 C -0.2082(7) 0.52049(15) 0.55882(18) 0.0474(9) Uani 1 1 d .
H8A H -0.1269 0.5592 0.5334 0.057 Uiso 1 1 calc R
H8B H -0.3740 0.5340 0.5656 0.057 Uiso 1 1 calc R
C2 C 0.4175(7) 0.32921(17) 0.67803(19) 0.0513(10) Uani 1 1 d .
H2 H 0.5017 0.3082 0.7183 0.062 Uiso 1 1 calc R
C13 C 0.0298(7) 0.40770(18) 0.28858(16) 0.0484(9) Uani 1 1 d .
H13A H -0.0357 0.3625 0.2757 0.073 Uiso 1 1 calc GR
H13B H 0.1263 0.4243 0.2464 0.073 Uiso 1 1 calc GR
H13C H -0.0979 0.4404 0.2978 0.073 Uiso 1 1 calc GR
C3 C 0.3636(8) 0.29143(17) 0.61247(19) 0.0514(10) Uani 1 1 d .
H3 H 0.4078 0.2444 0.6090 0.062 Uiso 1 1 calc R
C15 C 0.6738(8) 0.60180(16) 0.3429(2) 0.0554(10) Uani 1 1 d .
H15A H 0.6407 0.5996 0.2878 0.066 Uiso 1 1 calc R
H15B H 0.8174 0.5748 0.3531 0.066 Uiso 1 1 calc R
C12 C 0.3836(7) 0.34881(16) 0.3504(2) 0.0544(10) Uani 1 1 d .
H12A H 0.4800 0.3480 0.3964 0.082 Uiso 1 1 calc GR
H12B H 0.4803 0.3624 0.3069 0.082 Uiso 1 1 calc GR
H12C H 0.3182 0.3028 0.3414 0.082 Uiso 1 1 calc GR
C21 C 0.9108(7) 0.69693(18) 0.4075(2) 0.0526(10) Uani 1 1 d .
H21 H 1.0249 0.6637 0.4215 0.063 Uiso 1 1 calc R
C17 C 0.5440(8) 0.72720(19) 0.3480(2) 0.0602(11) Uani 1 1 d .
H17 H 0.4070 0.7143 0.3209 0.072 Uiso 1 1 calc R
C19 C 0.7731(10) 0.81630(19) 0.4081(2) 0.0707(13) Uani 1 1 d .
H19 H 0.7928 0.8632 0.4222 0.085 Uiso 1 1 calc R
C20 C 0.9421(9) 0.7675(2) 0.4277(2) 0.0684(12) Uani 1 1 d .
H20 H 1.0784 0.7813 0.4544 0.082 Uiso 1 1 calc R
C18 C 0.5771(9) 0.79586(18) 0.3682(2) 0.0694(13) Uani 1 1 d .
H18 H 0.4630 0.8292 0.3544 0.083 Uiso 1 1 calc R

loop_
_atom_site_aniso_label
_atom_site_aniso_U_11
_atom_site_aniso_U_22
_atom_site_aniso_U_33
_atom_site_aniso_U_23
_atom_site_aniso_U_13
_atom_site_aniso_U_12
O2 0.0441(13) 0.0298(9) 0.0309(9) -0.0003(8) 0.0046(10) -0.0085(10)
O1 0.0492(14) 0.0318(10) 0.0441(12) -0.0093(9) -0.0003(12) -0.0009(11)
O3 0.0470(14) 0.0327(10) 0.0315(9) -0.0028(8) -0.0002(11) -0.0131(10)
O4 0.0473(14) 0.0335(10) 0.0398(10) -0.0037(9) 0.0106(11) -0.0112(11)
N1 0.0492(17) 0.0333(12) 0.0345(12) -0.0016(10) -0.0003(13) -0.0106(14)
C10 0.0351(18) 0.0250(12) 0.0336(14) 0.0009(12) -0.0006(14) -0.0072(14)
C5 0.0296(16) 0.0301(13) 0.0311(14) 0.0014(11) 0.0012(14) -0.0009(14)
C14 0.0316(17) 0.0334(13) 0.0321(14) -0.0001(12) -0.0031(14) 0.0000(14)
C6 0.0326(17) 0.0295(12) 0.0369(15) -0.0002(12) 0.0010(15) -0.0031(14)
C11 0.0350(18) 0.0334(13) 0.0306(14) -0.0006(12) 0.0015(15) -0.0051(14)
C4 0.055(2) 0.0314(13) 0.0386(16) -0.0030(12) -0.0002(17) 0.0029(16)
C9 0.0325(19) 0.0391(15) 0.0486(18) 0.0080(14) -0.0039(17) -0.0010(15)
C1 0.052(2) 0.0526(18) 0.0340(15) -0.0046(15) -0.0074(17) -0.0010(19)
C7 0.049(2) 0.0383(15) 0.0478(18) 0.0002(15) 0.0139(18) 0.0072(17)
C16 0.043(2) 0.0380(15) 0.0397(16) 0.0016(13) 0.0076(17) -0.0098(16)
C8 0.037(2) 0.0405(16) 0.065(2) 0.0031(15) 0.0078(18) 0.0085(17)
C2 0.054(3) 0.0556(19) 0.0448(18) 0.0098(16) -0.0117(19) 0.013(2)
C13 0.056(3) 0.0549(19) 0.0338(15) -0.0005(15) -0.0057(18) -0.0187(19)
C3 0.062(3) 0.0393(16) 0.053(2) 0.0072(15) -0.004(2) 0.0106(18)
C15 0.056(3) 0.0459(18) 0.064(2) -0.0091(17) 0.024(2) -0.018(2)
C12 0.046(2) 0.0407(16) 0.076(2) -0.0127(17) 0.006(2) -0.0011(17)
C21 0.049(2) 0.0504(19) 0.059(2) 0.0038(17) 0.0029(19) -0.0007(19)
C17 0.063(3) 0.056(2) 0.062(2) 0.0066(18) -0.011(2) -0.008(2)
C19 0.091(4) 0.0379(17) 0.084(3) -0.0039(19) 0.018(3) -0.016(2)
C20 0.063(3) 0.070(3) 0.072(3) -0.014(2) -0.005(3) -0.027(3)
C18 0.077(3) 0.0415(19) 0.090(3) 0.013(2) -0.001(3) 0.003(2)

loop_
_atom_type_symbol
_atom_type_description
_atom_type_scat_dispersion_real
_atom_type_scat_dispersion_imag
_atom_type_scat_source
C C 0.0033 0.0016 'International Tables Vol C Tables 4.2.6.8 and 6.1.1.4'
H H 0.0000 0.0000 'International Tables Vol C Tables 4.2.6.8 and 6.1.1.4'
N N 0.0061 0.0033 'International Tables Vol C Tables 4.2.6.8 and 6.1.1.4'
O O 0.0106 0.0060 'International Tables Vol C Tables 4.2.6.8 and 6.1.1.4'

loop_
_geom_angle_atom_site_label_1
_geom_angle_atom_site_label_2
_geom_angle_atom_site_label_3
_geom_angle
C14 O2 C10 108.90(19)
C6 O1 C7 114.0(2)
C10 O3 C11 111.9(2)
C15 O4 N1 106.4(2)
C14 N1 O4 111.7(2)
O2 C10 C5 108.8(2)
O2 C10 C9 108.5(2)
O3 C10 O2 105.6(2)
O3 C10 C5 110.8(2)
O3 C10 C9 108.2(2)
C5 C10 C9 114.6(2)
C6 C5 C10 121.9(2)
C6 C5 C4 117.2(3)
C4 C5 C10 120.9(2)
O2 C14 C11 111.3(2)
N1 C14 O2 126.6(2)
N1 C14 C11 122.1(2)
O1 C6 C5 121.4(3)
C1 C6 O1 117.1(2)
C1 C6 C5 121.6(3)
O3 C11 C14 101.8(2)
O3 C11 C13 108.5(3)
O3 C11 C12 110.4(2)
C14 C11 C13 112.5(2)
C14 C11 C12 111.1(3)
C13 C11 C12 112.1(3)
C5 C4 H4 119.4
C3 C4 C5 121.1(3)
C3 C4 H4 119.4
C10 C9 H9A 108.3
C10 C9 H9B 108.3
C10 C9 C8 115.9(3)
H9A C9 H9B 107.4
C8 C9 H9A 108.3
C8 C9 H9B 108.3
C6 C1 H1 120.1
C6 C1 C2 119.9(3)
C2 C1 H1 120.1
O1 C7 H7A 109.1
O1 C7 H7B 109.1
O1 C7 C8 112.4(3)
H7A C7 H7B 107.8
C8 C7 H7A 109.1
C8 C7 H7B 109.1
C21 C16 C15 121.2(3)
C17 C16 C15 120.3(3)
C17 C16 C21 118.5(3)
C9 C8 H8A 108.6
C9 C8 H8B 108.6
C7 C8 C9 114.5(3)
C7 C8 H8A 108.6
C7 C8 H8B 108.6
H8A C8 H8B 107.6
C1 C2 H2 120.2
C3 C2 C1 119.7(3)
C3 C2 H2 120.2
C11 C13 H13A 109.5
C11 C13 H13B 109.5
C11 C13 H13C 109.5
H13A C13 H13B 109.5
H13A C13 H13C 109.5
H13B C13 H13C 109.5
C4 C3 H3 119.8
C2 C3 C4 120.4(3)
C2 C3 H3 119.8
O4 C15 C16 109.2(3)
O4 C15 H15A 109.8
O4 C15 H15B 109.8
C16 C15 H15A 109.8
C16 C15 H15B 109.8
H15A C15 H15B 108.3
C11 C12 H12A 109.5
C11 C12 H12B 109.5
C11 C12 H12C 109.5
H12A C12 H12B 109.5
H12A C12 H12C 109.5
H12B C12 H12C 109.5
C16 C21 H21 120.1
C16 C21 C20 119.8(4)
C20 C21 H21 120.1
C16 C17 H17 119.5
C18 C17 C16 121.0(4)
C18 C17 H17 119.5
C20 C19 H19 120.3
C18 C19 H19 120.3
C18 C19 C20 119.5(3)
C21 C20 H20 119.9
C19 C20 C21 120.2(4)
C19 C20 H20 119.9
C17 C18 H18 119.5
C19 C18 C17 121.0(4)
C19 C18 H18 119.5

loop_
_geom_bond_atom_site_label_1
_geom_bond_atom_site_label_2
_geom_bond_distance
O2 C10 1.466(3)
O2 C14 1.343(3)
O1 C6 1.386(3)
O1 C7 1.440(4)
O3 C10 1.418(3)
O3 C11 1.438(3)
O4 N1 1.430(3)
O4 C15 1.428(4)
N1 C14 1.267(4)
C10 C5 1.515(4)
C10 C9 1.517(5)
C5 C6 1.393(4)
C5 C4 1.398(4)
C14 C11 1.510(4)
C6 C1 1.377(4)
C11 C13 1.511(4)
C11 C12 1.519(5)
C4 H4 0.9300
C4 C3 1.378(4)
C9 H9A 0.9700
C9 H9B 0.9700
C9 C8 1.530(4)
C1 H1 0.9300
C1 C2 1.383(4)
C7 H7A 0.9700
C7 H7B 0.9700
C7 C8 1.500(5)
C16 C15 1.496(4)
C16 C21 1.378(5)
C16 C17 1.377(5)
C8 H8A 0.9700
C8 H8B 0.9700
C2 H2 0.9300
C2 C3 1.373(5)
C13 H13A 0.9600
C13 H13B 0.9600
C13 H13C 0.9600
C3 H3 0.9300
C15 H15A 0.9700
C15 H15B 0.9700
C12 H12A 0.9600
C12 H12B 0.9600
C12 H12C 0.9600
C21 H21 0.9300
C21 C20 1.396(5)
C17 H17 0.9300
C17 C18 1.364(5)
C19 H19 0.9300
C19 C20 1.367(6)
C19 C18 1.352(6)
C20 H20 0.9300
C18 H18 0.9300

loop_
_geom_torsion_atom_site_label_1
_geom_torsion_atom_site_label_2
_geom_torsion_atom_site_label_3
_geom_torsion_atom_site_label_4
_geom_torsion
O2 C10 C5 C6 62.0(4)
O2 C10 C5 C4 -119.0(3)
O2 C10 C9 C8 -51.6(3)
O2 C14 C11 O3 3.1(3)
O2 C14 C11 C13 119.0(3)
O2 C14 C11 C12 -114.4(3)
O1 C6 C1 C2 179.7(3)
O1 C7 C8 C9 66.8(4)
O3 C10 C5 C6 177.6(3)
O3 C10 C5 C4 -3.3(4)
O3 C10 C9 C8 -165.7(2)
O4 N1 C14 O2 -1.2(4)
O4 N1 C14 C11 -179.8(2)
N1 O4 C15 C16 165.6(3)
N1 C14 C11 O3 -178.1(3)
N1 C14 C11 C13 -62.2(4)
N1 C14 C11 C12 64.4(4)
C10 O2 C14 N1 -177.5(3)
C10 O2 C14 C11 1.2(3)
C10 O3 C11 C14 -6.5(3)
C10 O3 C11 C13 -125.3(2)
C10 O3 C11 C12 111.5(3)
C10 C5 C6 O1 0.9(5)
C10 C5 C6 C1 -177.7(3)
C10 C5 C4 C3 178.6(3)
C10 C9 C8 C7 -59.4(4)
C5 C10 C9 C8 70.1(3)
C5 C6 C1 C2 -1.6(5)
C5 C4 C3 C2 -0.1(6)
C14 O2 C10 O3 -5.2(3)
C14 O2 C10 C5 113.8(3)
C14 O2 C10 C9 -120.9(3)
C6 O1 C7 C8 -88.7(3)
C6 C5 C4 C3 -2.3(5)
C6 C1 C2 C3 -0.9(6)
C11 O3 C10 O2 7.5(3)
C11 O3 C10 C5 -110.1(3)
C11 O3 C10 C9 123.4(3)
C4 C5 C6 O1 -178.2(3)
C4 C5 C6 C1 3.2(5)
C9 C10 C5 C6 -59.6(4)
C9 C10 C5 C4 119.4(3)
C1 C2 C3 C4 1.8(6)
C7 O1 C6 C5 67.6(4)
C7 O1 C6 C1 -113.7(3)
C16 C21 C20 C19 0.9(6)
C16 C17 C18 C19 -0.6(7)
C15 O4 N1 C14 166.5(3)
C15 C16 C21 C20 178.7(3)
C15 C16 C17 C18 -178.8(3)
C21 C16 C15 O4 111.9(4)
C21 C16 C17 C18 0.6(5)
C17 C16 C15 O4 -68.8(4)
C17 C16 C21 C20 -0.7(5)
C20 C19 C18 C17 0.8(7)
C18 C19 C20 C21 -0.9(6)
